data_4511097
loop_
_publ_author_name
'Ashmore, Jason'
'Bishop, Roger'
'Craig, Donald C.'
'Scudder, Marcia L.'

_publ_section_title
;
 Formation of Diquinoline Molecular Bricks and Their Assembly into Lattice
 Inclusion Compounds
;
_journal_issue 6
_journal_name_full 'Crystal Growth &amp; Design'
_journal_page_first 2742
_journal_paper_doi 10.1021/cg801377e
_journal_volume 9
_journal_year 2009
_chemical_formula_moiety 'C35 H24 Br2 N2,C7 H8'
_chemical_formula_sum 'C42 H32 Br2 N2'
_chemical_formula_weight 724.5
_space_group_IT_number 2
_symmetry_cell_setting triclinic
_symmetry_space_group_name_Hall '-P 1'
_symmetry_space_group_name_H-M 'P -1'
_atom_type_scat_source 'International Tables for X-ray Crystallography, Vol. IV'
_audit_creation_method 'RAELSPUB and manual entry'
_cell_angle_alpha 100.79(2)
_cell_angle_beta 93.84(2)
_cell_angle_gamma 94.17(2)
_cell_formula_units_Z 2
_cell_length_a 9.980(3)
_cell_length_b 10.557(4)
_cell_length_c 16.715(5)
_cell_measurement_reflns_used 10
_cell_measurement_temperature 294
_cell_measurement_theta_max 11
_cell_measurement_theta_min 10
_cell_volume 1719.5(10)
_computing_cell_refinement 'CAD4 Version 5.0, 1989'
_computing_data_collection 'CAD4 Version 5.0, 1989'
_computing_data_reduction 'Local program'
_computing_molecular_graphics 'ORTEP-II, (Johnson, 1976)'
_computing_publication_material 'Local programs'
_computing_structure_refinement 'RAELS, (Rae, 1989)'
_computing_structure_solution 'SIR92 (Altomare et al, 1994)'
_diffrn_measured_fraction_theta_full 1.00
_diffrn_measured_fraction_theta_max 0.92
_diffrn_measurement_device_type 'Nonius CAD-4'
_diffrn_measurement_method \w--2\q
_diffrn_radiation_type 'Mo K\a'
_diffrn_radiation_wavelength 0.71073
_diffrn_reflns_av_R_equivalents 0.024
_diffrn_reflns_limit_h_max 11
_diffrn_reflns_limit_h_min 0
_diffrn_reflns_limit_k_max 11
_diffrn_reflns_limit_k_min -11
_diffrn_reflns_limit_l_max 18
_diffrn_reflns_limit_l_min -18
_diffrn_reflns_number 5101
_diffrn_reflns_theta_full 25
_diffrn_reflns_theta_max 23
_diffrn_standards_decay_% 0
_diffrn_standards_interval_time 30min
_diffrn_standards_number 1
_exptl_absorpt_coefficient_mu 2.363
_exptl_absorpt_correction_T_max 0.85
_exptl_absorpt_correction_T_min 0.69
_exptl_absorpt_correction_type analytical
_exptl_absorpt_process_details '(DeMeulenaer & Tompa, 1965)'
_exptl_crystal_colour colourless
_exptl_crystal_density_diffrn 1.40
_exptl_crystal_density_method 'not measured'
_exptl_crystal_description plate
_exptl_crystal_F_000 736.0
_exptl_crystal_size_max 0.30
_exptl_crystal_size_mid 0.20
_exptl_crystal_size_min 0.08
_refine_diff_density_max 0.86
_refine_diff_density_min -0.80
_refine_ls_extinction_method none
_refine_ls_goodness_of_fit_ref 1.87
_refine_ls_hydrogen_treatment noref
_refine_ls_number_parameters 182
_refine_ls_number_reflns 3022
_refine_ls_R_factor_gt 0.056
_refine_ls_shift/su_max 0.005
_refine_ls_structure_factor_coef F
_refine_ls_weighting_details 'w = 1/[\s^2^(F) + 0.0004F^2^]'
_refine_ls_weighting_scheme calc
_refine_ls_wR_factor_ref 0.067
_reflns_number_gt 3022
_reflns_number_total 4774
_reflns_threshold_expression I>2\s(I)
_cod_data_source_file cg801377e_si_004.cif
_cod_data_source_block DRB294
_cod_original_cell_volume 1720(1)
_cod_database_code 4511097

loop_
_symmetry_equiv_pos_site_id
_symmetry_equiv_pos_as_xyz
1 x,y,z
2 -x,-y,-z

loop_
_atom_site_label
_atom_site_fract_x
_atom_site_fract_y
_atom_site_fract_z
_atom_site_U_iso_or_equiv
_atom_site_adp_type
_atom_site_type_symbol
_atom_site_occupancy
Br1 0.39009(10) -0.00335(8) 0.09516(5) 0.0845(4) Uani Br 1.0
Br2 0.01114(9) 0.07094(9) 0.40643(6) 0.0881(4) Uani Br 1.0
N1 0.1404(6) 0.3388(5) 0.2257(3) 0.0581(9) Uani N 1.0
N2 0.4934(6) 0.0718(5) 0.3791(4) 0.0577(8) Uani N 1.0
C1 0.1275(7) 0.1331(6) 0.2652(4) 0.054(1) Uani C 1.0
C2 0.2047(7) 0.2354(6) 0.2299(4) 0.0523(9) Uani C 1.0
C3 0.3386(7) 0.2224(6) 0.2067(4) 0.0529(8) Uani C 1.0
C4 0.3995(7) 0.0974(6) 0.2089(4) 0.0568(9) Uani C 1.0
C5 0.3318(7) 0.0161(6) 0.2637(4) 0.0550(8) Uani C 1.0
C6 0.3723(7) 0.0865(6) 0.3509(4) 0.0508(8) Uani C 1.0
C7 0.2839(6) 0.1668(6) 0.3960(4) 0.0482(9) Uani C 1.0
C8 0.1442(7) 0.1781(6) 0.3593(4) 0.0519(9) Uani C 1.0
C9 0.1793(7) 0.0004(6) 0.2417(4) 0.0573(9) Uani C 1.0
C10 0.2063(8) 0.4379(7) 0.1982(4) 0.062(1) Uani C 1.0
C11 0.1328(8) 0.5468(7) 0.1902(4) 0.075(2) Uani C 1.0
C12 0.1960(10) 0.6494(7) 0.1668(5) 0.085(2) Uani C 1.0
C13 0.3311(10) 0.6511(7) 0.1489(5) 0.084(2) Uani C 1.0
C14 0.4034(9) 0.5471(7) 0.1551(4) 0.073(2) Uani C 1.0
C15 0.3409(8) 0.4371(6) 0.1784(4) 0.062(1) Uani C 1.0
C16 0.4075(7) 0.3229(6) 0.1829(4) 0.058(1) Uani C 1.0
C17 0.5397(7) 0.1367(7) 0.4548(5) 0.0603(7) Uani C 1.0
C18 0.6707(8) 0.1184(8) 0.4863(5) 0.076(1) Uani C 1.0
C19 0.7210(8) 0.1837(9) 0.5597(6) 0.085(1) Uani C 1.0
C20 0.6452(9) 0.2692(8) 0.6088(5) 0.0791(8) Uani C 1.0
C21 0.5169(8) 0.2885(7) 0.5817(4) 0.0656(7) Uani C 1.0
C22 0.4598(7) 0.2226(6) 0.5035(4) 0.0560(7) Uani C 1.0
C23 0.3284(7) 0.2365(6) 0.4710(4) 0.0508(8) Uani C 1.0
C24 0.5490(6) 0.3169(5) 0.1618(3) 0.060(2) Uani C 1.0
C25 0.6513(6) 0.3260(5) 0.2227(3) 0.073(2) Uani C 1.0
C26 0.7847(6) 0.3181(5) 0.2036(4) 0.086(3) Uani C 1.0
C27 0.8134(7) 0.3011(6) 0.1237(4) 0.087(3) Uani C 1.0
C28 0.7136(7) 0.2918(6) 0.0623(4) 0.088(3) Uani C 1.0
C29 0.5803(6) 0.2997(5) 0.0816(3) 0.074(2) Uani C 1.0
C30 0.2440(6) 0.3274(5) 0.5207(3) 0.062(3) Uani C 1.0
C31 0.2417(6) 0.4541(6) 0.5111(4) 0.085(3) Uani C 1.0
C32 0.1604(8) 0.5371(6) 0.5568(4) 0.111(4) Uani C 1.0
C33 0.0828(7) 0.4918(7) 0.6114(4) 0.114(4) Uani C 1.0
C34 0.0835(6) 0.3666(8) 0.6219(4) 0.111(4) Uani C 1.0
C35 0.1649(6) 0.2838(6) 0.5761(4) 0.085(3) Uani C 1.0
C1T 0.1699(20) 0.2616(27) 0.9232(10) 0.280(9) Uani C 0.5
C2T 0.2378(22) 0.3199(18) 0.8696(17) 0.269(9) Uani C 0.5
C3T 0.2842(14) 0.2440(36) 0.8009(14) 0.299(9) Uani C 0.5
C4T 0.2627(20) 0.1098(34) 0.7860(11) 0.312(9) Uani C 0.5
C5T 0.1933(23) 0.0538(18) 0.8419(19) 0.315(9) Uani C 0.5
C6T 0.1469(17) 0.1299(30) 0.9105(15) 0.316(9) Uani C 0.5
C7T 0.1211(39) 0.3415(50) 0.9953(15) 0.419(9) Uani C 0.5
C1T' 0.1667(19) 0.2032(28) 0.9308(11) 0.300(9) Uani C 0.5
C2T' 0.1673(21) 0.3053(19) 0.8912(15) 0.257(9) Uani C 0.5
C3T' 0.2187(23) 0.2938(28) 0.8146(17) 0.272(9) Uani C 0.5
C4T' 0.2695(17) 0.1800(37) 0.7778(11) 0.312(9) Uani C 0.5
C5T' 0.2673(20) 0.0781(26) 0.8199(16) 0.300(9) Uani C 0.5
C6T' 0.2158(25) 0.0899(23) 0.8965(18) 0.307(9) Uani C 0.5
C7T' 0.1126(35) 0.2154(55) 1.0113(15) 0.484(9) Uani C 0.5
HC1 0.0300 0.1280 0.2458 0.062 Uani H 1.0
HC4 0.4966 0.1177 0.2295 0.061 Uani H 1.0
HC5 0.3673 -0.0712 0.2552 0.062 Uani H 1.0
HC8 0.1235 0.2706 0.3731 0.055 Uani H 1.0
H1C9 0.1596 -0.0329 0.1817 0.063 Uani H 1.0
H2C9 0.1352 -0.0613 0.2726 0.062 Uani H 1.0
HC11 0.0358 0.5468 0.2018 0.083 Uani H 1.0
HC12 0.1452 0.7262 0.1621 0.098 Uani H 1.0
HC13 0.3751 0.7285 0.1316 0.096 Uani H 1.0
HC14 0.5003 0.5494 0.1431 0.080 Uani H 1.0
HC18 0.7260 0.0559 0.4533 0.086 Uani H 1.0
HC19 0.8148 0.1715 0.5800 0.102 Uani H 1.0
HC20 0.6848 0.3163 0.6638 0.090 Uani H 1.0
HC21 0.4632 0.3493 0.6172 0.068 Uani H 1.0
HC25 0.6297 0.3385 0.2811 0.087 Uani H 1.0
HC26 0.8587 0.3248 0.2480 0.110 Uani H 1.0
HC27 0.9091 0.2954 0.1100 0.103 Uani H 1.0
HC28 0.7359 0.2793 0.0041 0.113 Uani H 1.0
HC29 0.5068 0.2929 0.0369 0.089 Uani H 1.0
HC31 0.2987 0.4867 0.4710 0.108 Uani H 1.0
HC32 0.1590 0.6290 0.5497 0.152 Uani H 1.0
HC33 0.0245 0.5513 0.6442 0.145 Uani H 1.0
HC34 0.0263 0.3346 0.6621 0.153 Uani H 1.0
HC35 0.1658 0.1920 0.5836 0.107 Uani H 1.0
HC2T 0.2541 0.4164 0.8794 0.340 Uani H 0.5
HC3T 0.3339 0.2870 0.7618 0.413 Uani H 0.5
HC4T 0.2959 0.0554 0.7369 0.419 Uani H 0.5
HC5T 0.1763 -0.0425 0.8328 0.420 Uani H 0.5
HC6T 0.0972 0.0882 0.9501 0.443 Uani H 0.5
HC2T' 0.1311 0.3879 0.9168 0.305 Uani H 0.5
HC3T' 0.2190 0.3687 0.7858 0.343 Uani H 0.5
HC4T' 0.3064 0.1716 0.7230 0.431 Uani H 0.5
HC5T' 0.3031 -0.0050 0.7950 0.379 Uani H 0.5
HC6T' 0.2149 0.0157 0.9259 0.404 Uani H 0.5

loop_
_atom_site_aniso_label
_atom_site_aniso_U_11
_atom_site_aniso_U_22
_atom_site_aniso_U_33
_atom_site_aniso_U_12
_atom_site_aniso_U_13
_atom_site_aniso_U_23
_atom_site_aniso_type_symbol
Br1 0.1323(9) 0.0633(6) 0.0583(6) 0.0150(5) 0.0292(5) 0.0028(4) Br
Br2 0.0675(6) 0.1154(8) 0.0855(7) -0.0026(5) 0.0235(5) 0.0274(6) Br
N1 0.067(2) 0.055(1) 0.055(1) 0.015(1) 0.006(1) 0.0130(9) N
N2 0.057(2) 0.062(1) 0.058(1) 0.017(1) 0.012(1) 0.0145(8) N
C1 0.056(2) 0.054(1) 0.053(1) 0.003(1) 0.004(1) 0.0111(8) C
C2 0.059(2) 0.049(1) 0.050(1) 0.0077(9) 0.0065(9) 0.0096(8) C
C3 0.062(1) 0.048(1) 0.050(1) 0.0072(9) 0.011(1) 0.0091(8) C
C4 0.068(2) 0.053(1) 0.052(1) 0.014(1) 0.016(1) 0.0100(9) C
C5 0.069(2) 0.047(1) 0.050(1) 0.012(1) 0.012(1) 0.0079(9) C
C6 0.056(2) 0.048(1) 0.051(1) 0.011(1) 0.0102(9) 0.0091(8) C
C7 0.052(2) 0.045(1) 0.049(1) 0.0070(9) 0.0088(9) 0.0080(8) C
C8 0.051(2) 0.053(1) 0.053(1) 0.008(1) 0.009(1) 0.0110(8) C
C9 0.072(2) 0.048(1) 0.051(1) 0.000(1) 0.004(1) 0.0082(9) C
C10 0.084(2) 0.051(1) 0.054(1) 0.014(1) 0.008(1) 0.012(1) C
C11 0.111(3) 0.060(1) 0.061(2) 0.029(2) 0.009(2) 0.017(2) C
C12 0.144(5) 0.055(2) 0.061(2) 0.025(2) 0.010(2) 0.017(2) C
C13 0.143(5) 0.051(2) 0.058(2) 0.003(2) 0.010(3) 0.015(2) C
C14 0.110(3) 0.054(2) 0.057(2) -0.005(2) 0.011(2) 0.015(2) C
C15 0.085(2) 0.049(1) 0.052(1) 0.003(1) 0.010(1) 0.012(1) C
C16 0.069(2) 0.054(2) 0.053(1) 0.003(1) 0.013(1) 0.012(1) C
C17 0.055(1) 0.068(1) 0.060(1) 0.011(1) 0.0052(9) 0.0169(9) C
C18 0.058(1) 0.100(3) 0.076(2) 0.016(2) 0.002(1) 0.029(2) C
C19 0.064(1) 0.113(3) 0.081(3) 0.004(2) -0.010(2) 0.033(2) C
C20 0.077(2) 0.090(3) 0.068(2) -0.009(2) -0.014(2) 0.023(2) C
C21 0.076(2) 0.063(1) 0.056(1) -0.005(1) -0.004(1) 0.0131(9) C
C22 0.060(1) 0.055(1) 0.053(1) 0.003(1) 0.0027(9) 0.0113(8) C
C23 0.058(2) 0.046(1) 0.049(1) 0.0063(9) 0.0080(9) 0.0079(9) C
C24 0.073(3) 0.056(4) 0.047(3) -0.003(2) 0.007(2) 0.004(3) C
C25 0.074(3) 0.082(4) 0.056(2) 0.001(3) 0.002(2) 0.001(3) C
C26 0.073(3) 0.098(4) 0.077(3) 0.002(2) 0.004(2) -0.007(4) C
C27 0.076(3) 0.091(5) 0.085(4) -0.004(2) 0.018(2) -0.007(4) C
C28 0.084(3) 0.106(5) 0.068(3) -0.003(3) 0.024(3) 0.002(4) C
C29 0.081(3) 0.087(4) 0.051(3) -0.001(3) 0.015(2) 0.007(3) C
C30 0.065(4) 0.063(3) 0.056(4) 0.011(3) 0.004(3) 0.005(3) C
C31 0.116(4) 0.065(3) 0.074(4) 0.031(3) 0.004(3) 0.006(3) C
C32 0.143(6) 0.096(3) 0.088(5) 0.063(4) -0.008(4) -0.011(3) C
C33 0.098(5) 0.144(5) 0.085(5) 0.056(5) -0.006(3) -0.030(4) C
C34 0.088(4) 0.146(6) 0.090(4) 0.020(5) 0.030(3) -0.016(4) C
C35 0.082(4) 0.095(3) 0.074(4) 0.005(3) 0.027(3) 0.003(3) C
C1T 0.142(9) 0.261(9) 0.453(9) -0.018(9) -0.168(9) 0.193(9) C
C2T 0.093(9) 0.192(9) 0.527(9) -0.071(9) -0.186(9) 0.191(9) C
C3T 0.111(9) 0.299(9) 0.521(9) -0.034(9) -0.126(9) 0.237(9) C
C4T 0.149(9) 0.288(9) 0.492(9) 0.009(9) -0.198(9) 0.138(9) C
C5T 0.141(9) 0.189(9) 0.609(9) -0.061(9) -0.240(9) 0.189(9) C
C6T 0.155(9) 0.275(9) 0.565(9) -0.048(9) -0.149(9) 0.288(9) C
C7T 0.302(9) 0.518(9) 0.456(9) 0.154(9) -0.170(9) 0.166(9) C
C1T' 0.162(9) 0.294(9) 0.479(9) -0.015(9) -0.148(9) 0.241(9) C
C2T' 0.106(9) 0.205(9) 0.464(9) -0.049(8) -0.182(9) 0.174(9) C
C3T' 0.100(9) 0.236(9) 0.507(9) -0.061(9) -0.146(9) 0.231(9) C
C4T' 0.142(9) 0.333(9) 0.481(9) 0.008(9) -0.142(9) 0.195(9) C
C5T' 0.137(9) 0.223(9) 0.525(9) -0.025(9) -0.227(9) 0.138(9) C
C6T' 0.154(9) 0.224(9) 0.566(9) -0.056(9) -0.194(9) 0.243(9) C
C7T' 0.361(9) 0.668(9) 0.530(9) 0.163(9) -0.052(9) 0.378(9) C

loop_
_geom_angle_atom_site_label_1
_geom_angle_atom_site_label_2
_geom_angle_atom_site_label_3
_geom_angle
_geom_angle_site_symmetry_1
_geom_angle_site_symmetry_2
_geom_angle_site_symmetry_3
_geom_angle_publ_flag
C2 N1 C10 117.9(6) 1_555 1_555 1_555 no
C6 N2 C17 119.1(6) 1_555 1_555 1_555 no
C2 C1 C8 106.5(5) 1_555 1_555 1_555 no
C2 C1 C9 112.5(6) 1_555 1_555 1_555 no
C8 C1 C9 109.9(5) 1_555 1_555 1_555 no
N1 C2 C1 114.6(6) 1_555 1_555 1_555 no
N1 C2 C3 123.2(6) 1_555 1_555 1_555 no
C1 C2 C3 122.2(6) 1_555 1_555 1_555 no
C2 C3 C4 118.9(6) 1_555 1_555 1_555 no
C2 C3 C16 119.4(6) 1_555 1_555 1_555 no
C4 C3 C16 121.7(6) 1_555 1_555 1_555 no
Br1 C4 C3 108.1(5) 1_555 1_555 1_555 no
Br1 C4 C5 109.8(5) 1_555 1_555 1_555 no
C3 C4 C5 113.9(6) 1_555 1_555 1_555 no
C4 C5 C6 105.8(6) 1_555 1_555 1_555 no
C4 C5 C9 109.4(5) 1_555 1_555 1_555 no
C6 C5 C9 113.6(5) 1_555 1_555 1_555 no
N2 C6 C5 115.4(6) 1_555 1_555 1_555 no
N2 C6 C7 123.2(6) 1_555 1_555 1_555 no
C5 C6 C7 121.4(6) 1_555 1_555 1_555 no
C6 C7 C8 120.1(6) 1_555 1_555 1_555 no
C6 C7 C23 119.3(6) 1_555 1_555 1_555 no
C8 C7 C23 120.5(6) 1_555 1_555 1_555 no
Br2 C8 C1 107.7(4) 1_555 1_555 1_555 no
Br2 C8 C7 109.6(4) 1_555 1_555 1_555 no
C1 C8 C7 113.2(5) 1_555 1_555 1_555 no
C1 C9 C5 107.4(5) 1_555 1_555 1_555 no
N1 C10 C11 117.2(7) 1_555 1_555 1_555 no
N1 C10 C15 123.1(6) 1_555 1_555 1_555 no
C11 C10 C15 119.7(7) 1_555 1_555 1_555 no
C10 C11 C12 119.1(8) 1_555 1_555 1_555 no
C11 C12 C13 121.7(7) 1_555 1_555 1_555 no
C12 C13 C14 120.4(7) 1_555 1_555 1_555 no
C13 C14 C15 119.8(8) 1_555 1_555 1_555 no
C10 C15 C14 119.2(7) 1_555 1_555 1_555 no
C10 C15 C16 117.5(6) 1_555 1_555 1_555 no
C14 C15 C16 123.3(7) 1_555 1_555 1_555 no
C3 C16 C15 118.8(7) 1_555 1_555 1_555 no
C3 C16 C24 121.7(6) 1_555 1_555 1_555 no
C15 C16 C24 119.5(6) 1_555 1_555 1_555 no
N2 C17 C18 119.1(7) 1_555 1_555 1_555 no
N2 C17 C22 121.6(6) 1_555 1_555 1_555 no
C18 C17 C22 119.3(7) 1_555 1_555 1_555 no
C17 C18 C19 120.6(8) 1_555 1_555 1_555 no
C18 C19 C20 121.4(8) 1_555 1_555 1_555 no
C19 C20 C21 120.2(7) 1_555 1_555 1_555 no
C20 C21 C22 120.3(7) 1_555 1_555 1_555 no
C17 C22 C21 118.1(7) 1_555 1_555 1_555 no
C17 C22 C23 117.9(6) 1_555 1_555 1_555 no
C21 C22 C23 124.0(6) 1_555 1_555 1_555 no
C7 C23 C22 118.8(6) 1_555 1_555 1_555 no
C7 C23 C30 122.6(6) 1_555 1_555 1_555 no
C22 C23 C30 118.6(6) 1_555 1_555 1_555 no
C16 C24 C25 119.9(5) 1_555 1_555 1_555 no
C16 C24 C29 121.0(5) 1_555 1_555 1_555 no
C25 C24 C29 119.1(5) 1_555 1_555 1_555 no
C24 C25 C26 120.5(4) 1_555 1_555 1_555 no
C25 C26 C27 119.4(5) 1_555 1_555 1_555 no
C26 C27 C28 121.1(6) 1_555 1_555 1_555 no
C27 C28 C29 119.4(5) 1_555 1_555 1_555 no
C24 C29 C28 120.5(4) 1_555 1_555 1_555 no
C23 C30 C31 121.2(5) 1_555 1_555 1_555 no
C23 C30 C35 119.7(5) 1_555 1_555 1_555 no
C31 C30 C35 119.1(5) 1_555 1_555 1_555 no
C30 C31 C32 120.5(4) 1_555 1_555 1_555 no
C31 C32 C33 119.4(5) 1_555 1_555 1_555 no
C32 C33 C34 121.1(6) 1_555 1_555 1_555 no
C33 C34 C35 119.4(5) 1_555 1_555 1_555 no
C30 C35 C34 120.5(4) 1_555 1_555 1_555 no
C2T C1T C6T 120.7(7) 1_555 1_555 1_555 no
C2T C1T C7T 119.6(4) 1_555 1_555 1_555 no
C6T C1T C7T 119.6(4) 1_555 1_555 1_555 no
C1T C2T C3T 119.7(5) 1_555 1_555 1_555 no
C2T C3T C4T 121.2(6) 1_555 1_555 1_555 no
C3T C4T C5T 117.6(9) 1_555 1_555 1_555 no
C4T C5T C6T 121.2(6) 1_555 1_555 1_555 no
C1T C6T C5T 119.7(5) 1_555 1_555 1_555 no

loop_
_geom_bond_atom_site_label_1
_geom_bond_atom_site_label_2
_geom_bond_distance
_geom_bond_site_symmetry_1
_geom_bond_site_symmetry_2
_geom_bond_publ_flag
Br1 C4 1.991(7) 1_555 1_555 no
Br2 C8 1.980(6) 1_555 1_555 no
N1 C2 1.317(7) 1_555 1_555 no
N1 C10 1.363(8) 1_555 1_555 no
N2 C6 1.298(8) 1_555 1_555 no
N2 C17 1.354(8) 1_555 1_555 no
C1 C2 1.513(9) 1_555 1_555 no
C1 C8 1.550(9) 1_555 1_555 no
C1 C9 1.519(9) 1_555 1_555 no
C2 C3 1.425(9) 1_555 1_555 no
C3 C4 1.498(9) 1_555 1_555 no
C3 C16 1.358(8) 1_555 1_555 no
C4 C5 1.525(9) 1_555 1_555 no
C5 C6 1.519(9) 1_555 1_555 no
C5 C9 1.531(9) 1_555 1_555 no
C6 C7 1.422(8) 1_555 1_555 no
C7 C8 1.507(9) 1_555 1_555 no
C7 C23 1.358(8) 1_555 1_555 no
C10 C11 1.430(9) 1_555 1_555 no
C10 C15 1.405(9) 1_555 1_555 no
C11 C12 1.348(10) 1_555 1_555 no
C12 C13 1.399(11) 1_555 1_555 no
C13 C14 1.373(10) 1_555 1_555 no
C14 C15 1.409(9) 1_555 1_555 no
C15 C16 1.431(9) 1_555 1_555 no
C16 C24 1.482(8) 1_555 1_555 no
C17 C18 1.417(9) 1_555 1_555 no
C17 C22 1.428(9) 1_555 1_555 no
C18 C19 1.335(11) 1_555 1_555 no
C19 C20 1.403(11) 1_555 1_555 no
C20 C21 1.372(10) 1_555 1_555 no
C21 C22 1.422(9) 1_555 1_555 no
C22 C23 1.413(9) 1_555 1_555 no
C23 C30 1.495(8) 1_555 1_555 no
C24 C25 1.378(4) 1_555 1_555 no
C24 C29 1.378(4) 1_555 1_555 no
C25 C26 1.395(5) 1_555 1_555 no
C26 C27 1.366(5) 1_555 1_555 no
C27 C28 1.366(5) 1_555 1_555 no
C28 C29 1.395(5) 1_555 1_555 no
C30 C31 1.378(4) 1_555 1_555 no
C30 C35 1.378(4) 1_555 1_555 no
C31 C32 1.395(5) 1_555 1_555 no
C32 C33 1.366(5) 1_555 1_555 no
C33 C34 1.366(5) 1_555 1_555 no
C34 C35 1.395(5) 1_555 1_555 no
C1T C2T 1.367(8) 1_555 1_555 no
C1T C6T 1.367(8) 1_555 1_555 no
C1T C7T 1.469(10) 1_555 1_555 no
C2T C3T 1.398(12) 1_555 1_555 no
C3T C4T 1.390(10) 1_555 1_555 no
C4T C5T 1.390(10) 1_555 1_555 no
C5T C6T 1.398(12) 1_555 1_555 no
